data_4513129
loop_
_publ_author_name
'Hisamatsu, Shugo'
'Masu, Hyuma'
'Takahashi, Masahiro'
'Kishikawa, Keiki'
'Kohmoto, Shigeo'

_publ_section_title
;
 Pairwise Packing of Anthracene Fluorophore: Hydrogen-Bonding-Assisted
 Dimer Emission in Solid State
;
_journal_issue 5
_journal_name_full 'Crystal Growth &amp; Design'
_journal_page_first 2291
_journal_paper_doi 10.1021/acs.cgd.5b00081
_journal_volume 15
_journal_year 2015
_chemical_formula_moiety 'C19 H19 N O2'
_chemical_formula_sum 'C19 H19 N O2'
_chemical_formula_weight 293.35
_chemical_name_systematic
; 
 ? 
;
_space_group_IT_number 2
_symmetry_cell_setting triclinic
_symmetry_space_group_name_Hall '-P 1'
_symmetry_space_group_name_H-M 'P -1'
_atom_sites_solution_hydrogens geom
_atom_sites_solution_primary direct
_atom_sites_solution_secondary difmap
_audit_creation_method SHELXL-97
_cell_angle_alpha 101.4900(10)
_cell_angle_beta 100.2210(10)
_cell_angle_gamma 113.9010(10)
_cell_formula_units_Z 2
_cell_length_a 8.5645(8)
_cell_length_b 10.2223(10)
_cell_length_c 10.7797(18)
_cell_measurement_reflns_used 4930
_cell_measurement_temperature 173
_cell_measurement_theta_max 27.48
_cell_measurement_theta_min 2.29
_cell_volume 809.67(17)
_computing_cell_refinement 'APEX2 (Bruker AXS, 2006)'
_computing_data_collection 'APEX2 (Bruker AXS, 2006)'
_computing_data_reduction 'SAINT (Bruker AXS, 2004)'
_computing_molecular_graphics 'XSHEL (Bruker AXS,2002)'
_computing_publication_material 'XCIF (Bruker AXS, 2001)'
_computing_structure_refinement 'SHELXL-97 (Sheldrick, 1997)'
_computing_structure_solution 'SHELXS-97 (Sheldrick, 1997)'
_diffrn_ambient_temperature 173
_diffrn_detector_area_resol_mean 8.333
_diffrn_measured_fraction_theta_full 0.995
_diffrn_measured_fraction_theta_max 0.973
_diffrn_measurement_device_type 'Bruker APEXII CCD area detector'
_diffrn_measurement_method 'phi and omega scans'
_diffrn_radiation_monochromator graphite
_diffrn_radiation_source 'fine-focus sealed tube'
_diffrn_radiation_type MoK\a
_diffrn_radiation_wavelength 0.71073
_diffrn_reflns_av_R_equivalents 0.0211
_diffrn_reflns_av_sigmaI/netI 0.0213
_diffrn_reflns_limit_h_max 11
_diffrn_reflns_limit_h_min -10
_diffrn_reflns_limit_k_max 13
_diffrn_reflns_limit_k_min -13
_diffrn_reflns_limit_l_max 13
_diffrn_reflns_limit_l_min -13
_diffrn_reflns_number 9020
_diffrn_reflns_theta_full 25.00
_diffrn_reflns_theta_max 27.50
_diffrn_reflns_theta_min 2.01
_exptl_absorpt_coefficient_mu 0.078
_exptl_absorpt_correction_T_max 0.9770
_exptl_absorpt_correction_T_min 0.9621
_exptl_absorpt_correction_type empirical
_exptl_absorpt_process_details
;
SADABS Sheldrick 1996
;
_exptl_crystal_colour 'pale yellow'
_exptl_crystal_density_diffrn 1.203
_exptl_crystal_density_method 'not measured'
_exptl_crystal_description block
_exptl_crystal_F_000 312
_exptl_crystal_size_max 0.50
_exptl_crystal_size_mid 0.30
_exptl_crystal_size_min 0.30
_refine_diff_density_max 0.575
_refine_diff_density_min -0.381
_refine_diff_density_rms 0.149
_refine_ls_extinction_method none
_refine_ls_goodness_of_fit_ref 1.073
_refine_ls_hydrogen_treatment constr
_refine_ls_matrix_type full
_refine_ls_number_parameters 202
_refine_ls_number_reflns 3618
_refine_ls_number_restraints 0
_refine_ls_restrained_S_all 1.073
_refine_ls_R_factor_all 0.0496
_refine_ls_R_factor_gt 0.0442
_refine_ls_shift/su_max 0.010
_refine_ls_shift/su_mean 0.001
_refine_ls_structure_factor_coef Fsqd
_refine_ls_weighting_details 'calc w=1/[\s^2^(Fo^2^)+(0.0821P)^2^+0.1053P] where P=(Fo^2^+2Fc^2^)/3'
_refine_ls_weighting_scheme calc
_refine_ls_wR_factor_gt 0.1263
_refine_ls_wR_factor_ref 0.1322
_reflns_number_gt 3144
_reflns_number_total 3618
_reflns_threshold_expression >2sigma(I)
_cod_data_source_file cg5b00081_si_002.cif
_cod_data_source_block 14(a121011his3a)
_cod_depositor_comments
;
The following automatic conversions were performed:

'_symmetry_cell_setting' value 'Triclinic' changed to 'triclinic'
according to
/usr/data/users/saulius/crontab/automatic-downloads/current/ACS/lib/dictionaries/cif_core.dic
dictionary named 'cif_core.dic' version 2.4.2 from 2011-04-26.

Automatic conversion script
Id: cif_fix_values 3271 2015-04-21 07:52:19Z andrius 
;
_cod_original_sg_symbol_H-M 'P-1   '
_cod_database_code 4513129

loop_
_symmetry_equiv_pos_as_xyz
'x, y, z'
'-x, -y, -z'

loop_
_atom_site_label
_atom_site_type_symbol
_atom_site_fract_x
_atom_site_fract_y
_atom_site_fract_z
_atom_site_U_iso_or_equiv
_atom_site_adp_type
_atom_site_occupancy
_atom_site_symmetry_multiplicity
_atom_site_calc_flag
_atom_site_refinement_flags
C13 C 0.28507(13) 0.80993(11) 0.35784(9) 0.0233(2) Uani 1 1 d .
C1 C 0.41275(14) 0.63531(11) 0.31961(10) 0.0253(2) Uani 1 1 d .
C14 C 0.27998(13) 0.66966(11) 0.35404(9) 0.0230(2) Uani 1 1 d .
C8 C 0.42740(14) 0.91757(11) 0.32433(10) 0.0253(2) Uani 1 1 d .
C6 C 0.54875(14) 0.74137(12) 0.27980(11) 0.0279(2) Uani 1 1 d .
C7 C 0.55375(14) 0.88045(12) 0.28448(11) 0.0282(2) Uani 1 1 d .
H7 H 0.6455 0.9514 0.2599 0.034 Uiso 1 1 calc R
C11 C 0.16438(16) 0.98712(13) 0.39582(11) 0.0339(3) Uani 1 1 d .
H11 H 0.0745 1.0110 0.4178 0.041 Uiso 1 1 calc R
C9 C 0.43495(15) 1.06147(12) 0.33161(11) 0.0312(2) Uani 1 1 d .
H9 H 0.5304 1.1346 0.3118 0.037 Uiso 1 1 calc R
C12 C 0.15308(15) 0.84948(12) 0.39316(10) 0.0286(2) Uani 1 1 d .
H12 H 0.0570 0.7795 0.4149 0.034 Uiso 1 1 calc R
C16 C -0.08306(15) 0.25645(12) 0.08825(10) 0.0298(2) Uani 1 1 d .
C15 C 0.01146(14) 0.43037(11) 0.31160(9) 0.0238(2) Uani 1 1 d .
C2 C 0.42057(16) 0.49926(13) 0.32444(12) 0.0344(3) Uani 1 1 d .
H2 H 0.3345 0.4288 0.3536 0.041 Uiso 1 1 calc R
C10 C 0.30778(17) 1.09489(13) 0.36638(12) 0.0351(3) Uani 1 1 d .
H10 H 0.3150 1.1910 0.3710 0.042 Uiso 1 1 calc R
C5 C 0.67918(16) 0.70360(15) 0.23951(14) 0.0391(3) Uani 1 1 d .
H5 H 0.7673 0.7719 0.2102 0.047 Uiso 1 1 calc R
C4 C 0.67896(18) 0.57157(16) 0.24259(16) 0.0481(3) Uani 1 1 d .
H4 H 0.7656 0.5475 0.2144 0.058 Uiso 1 1 calc R
C3 C 0.54999(19) 0.46931(15) 0.28774(16) 0.0460(3) Uani 1 1 d .
H3 H 0.5537 0.3788 0.2925 0.055 Uiso 1 1 calc R
C17 C -0.27904(17) 0.21843(17) 0.05390(13) 0.0468(3) Uani 1 1 d .
H17A H -0.3224 0.2053 0.1310 0.070 Uiso 1 1 calc R
H17B H -0.3470 0.1253 -0.0196 0.070 Uiso 1 1 calc R
H17C H -0.2944 0.3001 0.0281 0.070 Uiso 1 1 calc R
C19 C -0.01010(19) 0.28025(16) -0.02828(12) 0.0432(3) Uani 1 1 d .
H19A H -0.0350 0.3556 -0.0591 0.065 Uiso 1 1 calc R
H19B H -0.0672 0.1854 -0.1001 0.065 Uiso 1 1 calc R
H19C H 0.1190 0.3151 -0.0009 0.065 Uiso 1 1 calc R
C18 C -0.0474(2) 0.13922(14) 0.13757(13) 0.0433(3) Uani 1 1 d .
H18A H 0.0803 0.1679 0.1573 0.065 Uiso 1 1 calc R
H18B H -0.1149 0.0416 0.0693 0.065 Uiso 1 1 calc R
H18C H -0.0847 0.1325 0.2179 0.065 Uiso 1 1 calc R
N1 N 0.14183(12) 0.56502(9) 0.39185(8) 0.0261(2) Uani 1 1 d .
H1 H 0.1413 0.5902 0.4747 0.031 Uiso 1 1 calc R
O1 O 0.02457(10) 0.40546(8) 0.18813(7) 0.0282(2) Uani 1 1 d .
O2 O -0.10439(10) 0.34398(8) 0.34924(7) 0.0314(2) Uani 1 1 d .

loop_
_atom_site_aniso_label
_atom_site_aniso_U_11
_atom_site_aniso_U_22
_atom_site_aniso_U_33
_atom_site_aniso_U_23
_atom_site_aniso_U_13
_atom_site_aniso_U_12
C13 0.0246(5) 0.0223(5) 0.0181(4) 0.0035(4) 0.0044(4) 0.0082(4)
C1 0.0254(5) 0.0237(5) 0.0237(5) 0.0058(4) 0.0055(4) 0.0095(4)
C14 0.0238(5) 0.0208(5) 0.0186(4) 0.0042(4) 0.0057(4) 0.0056(4)
C8 0.0262(5) 0.0232(5) 0.0221(5) 0.0066(4) 0.0039(4) 0.0085(4)
C6 0.0243(5) 0.0285(5) 0.0285(5) 0.0076(4) 0.0077(4) 0.0101(4)
C7 0.0240(5) 0.0266(5) 0.0307(5) 0.0116(4) 0.0095(4) 0.0065(4)
C11 0.0390(6) 0.0352(6) 0.0324(6) 0.0077(5) 0.0120(5) 0.0219(5)
C9 0.0332(6) 0.0247(5) 0.0325(5) 0.0116(4) 0.0075(4) 0.0097(5)
C12 0.0301(5) 0.0286(5) 0.0257(5) 0.0062(4) 0.0099(4) 0.0122(4)
C16 0.0320(5) 0.0272(5) 0.0218(5) 0.0001(4) 0.0077(4) 0.0090(4)
C15 0.0269(5) 0.0235(5) 0.0215(5) 0.0065(4) 0.0097(4) 0.0109(4)
C2 0.0336(6) 0.0286(6) 0.0431(6) 0.0133(5) 0.0120(5) 0.0148(5)
C10 0.0443(7) 0.0267(5) 0.0349(6) 0.0091(5) 0.0071(5) 0.0185(5)
C5 0.0286(6) 0.0398(7) 0.0517(7) 0.0148(6) 0.0182(5) 0.0151(5)
C4 0.0380(7) 0.0470(8) 0.0707(9) 0.0170(7) 0.0242(7) 0.0271(6)
C3 0.0431(7) 0.0361(7) 0.0696(9) 0.0194(6) 0.0198(7) 0.0252(6)
C17 0.0337(6) 0.0545(8) 0.0345(6) -0.0018(6) 0.0031(5) 0.0130(6)
C19 0.0518(8) 0.0457(7) 0.0240(5) 0.0036(5) 0.0159(5) 0.0157(6)
C18 0.0595(8) 0.0329(6) 0.0378(6) 0.0066(5) 0.0161(6) 0.0224(6)
N1 0.0305(5) 0.0228(4) 0.0201(4) 0.0043(3) 0.0110(3) 0.0072(4)
O1 0.0325(4) 0.0246(4) 0.0198(4) 0.0037(3) 0.0102(3) 0.0060(3)
O2 0.0337(4) 0.0263(4) 0.0257(4) 0.0044(3) 0.0144(3) 0.0049(3)

loop_
_atom_type_symbol
_atom_type_description
_atom_type_scat_dispersion_real
_atom_type_scat_dispersion_imag
_atom_type_scat_source
C C 0.0033 0.0016 'International Tables Vol C Tables 4.2.6.8 and 6.1.1.4'
H H 0.0000 0.0000 'International Tables Vol C Tables 4.2.6.8 and 6.1.1.4'
N N 0.0061 0.0033 'International Tables Vol C Tables 4.2.6.8 and 6.1.1.4'
O O 0.0106 0.0060 'International Tables Vol C Tables 4.2.6.8 and 6.1.1.4'

loop_
_geom_angle_atom_site_label_1
_geom_angle_atom_site_label_2
_geom_angle_atom_site_label_3
_geom_angle
C14 C13 C12 122.68(9)
C14 C13 C8 118.92(9)
C12 C13 C8 118.40(9)
C14 C1 C2 122.85(10)
C14 C1 C6 119.19(9)
C2 C1 C6 117.95(10)
C1 C14 C13 121.01(9)
C1 C14 N1 120.21(9)
C13 C14 N1 118.72(9)
C7 C8 C9 121.34(10)
C7 C8 C13 119.82(9)
C9 C8 C13 118.83(10)
C7 C6 C5 121.44(10)
C7 C6 C1 119.44(10)
C5 C6 C1 119.10(10)
C8 C7 C6 121.46(10)
C8 C7 H7 119.3
C6 C7 H7 119.3
C12 C11 C10 121.12(10)
C12 C11 H11 119.4
C10 C11 H11 119.4
C10 C9 C8 120.91(10)
C10 C9 H9 119.5
C8 C9 H9 119.5
C11 C12 C13 120.43(10)
C11 C12 H12 119.8
C13 C12 H12 119.8
O1 C16 C17 110.36(9)
O1 C16 C19 102.01(9)
C17 C16 C19 111.05(10)
O1 C16 C18 109.85(9)
C17 C16 C18 112.45(11)
C19 C16 C18 110.63(10)
O2 C15 O1 125.14(9)
O2 C15 N1 123.15(9)
O1 C15 N1 111.70(9)
C3 C2 C1 120.85(11)
C3 C2 H2 119.6
C1 C2 H2 119.6
C9 C10 C11 120.28(10)
C9 C10 H10 119.9
C11 C10 H10 119.9
C4 C5 C6 120.88(11)
C4 C5 H5 119.6
C6 C5 H5 119.6
C5 C4 C3 120.29(11)
C5 C4 H4 119.9
C3 C4 H4 119.9
C2 C3 C4 120.82(11)
C2 C3 H3 119.6
C4 C3 H3 119.6
C16 C17 H17A 109.5
C16 C17 H17B 109.5
H17A C17 H17B 109.5
C16 C17 H17C 109.5
H17A C17 H17C 109.5
H17B C17 H17C 109.5
C16 C19 H19A 109.5
C16 C19 H19B 109.5
H19A C19 H19B 109.5
C16 C19 H19C 109.5
H19A C19 H19C 109.5
H19B C19 H19C 109.5
C16 C18 H18A 109.5
C16 C18 H18B 109.5
H18A C18 H18B 109.5
C16 C18 H18C 109.5
H18A C18 H18C 109.5
H18B C18 H18C 109.5
C15 N1 C14 125.70(8)
C15 N1 H1 117.2
C14 N1 H1 117.2
C15 O1 C16 121.61(8)

loop_
_geom_bond_atom_site_label_1
_geom_bond_atom_site_label_2
_geom_bond_distance
C13 C14 1.4089(14)
C13 C12 1.4311(14)
C13 C8 1.4335(15)
C1 C14 1.4055(14)
C1 C2 1.4299(15)
C1 C6 1.4338(15)
C14 N1 1.4247(13)
C8 C7 1.3901(15)
C8 C9 1.4315(14)
C6 C7 1.3954(15)
C6 C5 1.4285(15)
C7 H7 0.9500
C11 C12 1.3647(16)
C11 C10 1.4155(18)
C11 H11 0.9500
C9 C10 1.3561(17)
C9 H9 0.9500
C12 H12 0.9500
C16 O1 1.4784(12)
C16 C17 1.5163(17)
C16 C19 1.5182(16)
C16 C18 1.5180(17)
C15 O2 1.2266(12)
C15 O1 1.3380(12)
C15 N1 1.3517(13)
C2 C3 1.3642(17)
C2 H2 0.9500
C10 H10 0.9500
C5 C4 1.3558(19)
C5 H5 0.9500
C4 C3 1.417(2)
C4 H4 0.9500
C3 H3 0.9500
C17 H17A 0.9800
C17 H17B 0.9800
C17 H17C 0.9800
C19 H19A 0.9800
C19 H19B 0.9800
C19 H19C 0.9800
C18 H18A 0.9800
C18 H18B 0.9800
C18 H18C 0.9800
N1 H1 0.8800
